data_4126214
loop_
_publ_author_name
'Andrez, Julie'
'Guidal, Valentin'
'Scopelliti, Rosario'
'P\'ecaut, Jacques'
'Gambarelli, Serge'
'Mazzanti, Marinella'

_publ_section_title
;
 Ligand and Metal Based Multielectron Redox Chemistry of Cobalt Supported
 by Tetradentate Schiff Bases.
;
_journal_issue 25
_journal_name_full 'Journal of the American Chemical Society'
_journal_page_first 8628
_journal_page_last 8638
_journal_paper_doi 10.1021/jacs.7b03604
_journal_volume 139
_journal_year 2017
_chemical_formula_moiety 'C64 H56 Co2 N8 Na2 O8, 2(C18 H36 N2 Na O6), 6(C5 H5 N)'
_chemical_formula_sum 'C130 H158 Co2 N18 Na4 O20'
_chemical_formula_weight 2502.56
_space_group_IT_number 14
_symmetry_cell_setting monoclinic
_symmetry_space_group_name_Hall '-P 2yn'
_symmetry_space_group_name_H-M 'P 1 21/n 1'
_atom_sites_solution_hydrogens geom
_atom_sites_solution_primary direct
_atom_sites_solution_secondary difmap
_audit_creation_method SHELXL-97
_audit_update_record
;
2016-03-16 # Formatted by publCIF

;
_cell_angle_alpha 90.00
_cell_angle_beta 98.583(8)
_cell_angle_gamma 90.00
_cell_formula_units_Z 2
_cell_length_a 13.4591(11)
_cell_length_b 24.504(4)
_cell_length_c 19.268(3)
_cell_measurement_reflns_used 101
_cell_measurement_temperature 100(2)
_cell_measurement_theta_max 22
_cell_measurement_theta_min 3
_cell_volume 6283.5(15)
_computing_cell_refinement 'Dirax/lsq (Duisenberg & Schreurs, 1989-2000)'
_computing_data_collection 'Collect (Bruker AXS BV, 1997-2004)'
_computing_data_reduction 'EvalCCD (Duisenberg & Schreurs, 1990-2000)'
_computing_molecular_graphics 'Bruker SHELXTL'
_computing_publication_material 'Bruker SHELXTL'
_computing_structure_refinement 'SHELXL-97 (Sheldrick, 1997)'
_computing_structure_solution 'SIR2011 (M.C.Burla et al., 2012)'
_diffrn_ambient_temperature 100(2)
_diffrn_measured_fraction_theta_full 0.989
_diffrn_measured_fraction_theta_max 0.989
_diffrn_measurement_device_type 'Bruker APEX II CCD'
_diffrn_measurement_method 'phi and omega scans'
_diffrn_radiation_monochromator graphite
_diffrn_radiation_source 'fine-focus sealed tube'
_diffrn_radiation_type MoK\a
_diffrn_radiation_wavelength 0.71073
_diffrn_reflns_av_R_equivalents 0.1346
_diffrn_reflns_av_sigmaI/netI 0.1202
_diffrn_reflns_limit_h_max 15
_diffrn_reflns_limit_h_min -16
_diffrn_reflns_limit_k_max 29
_diffrn_reflns_limit_k_min -29
_diffrn_reflns_limit_l_max 22
_diffrn_reflns_limit_l_min -22
_diffrn_reflns_number 62719
_diffrn_reflns_theta_full 25.01
_diffrn_reflns_theta_max 25.01
_diffrn_reflns_theta_min 1.66
_exptl_absorpt_coefficient_mu 0.353
_exptl_absorpt_correction_T_max 0.7452
_exptl_absorpt_correction_T_min 0.5677
_exptl_absorpt_correction_type multi-scan
_exptl_absorpt_process_details 'SADABS 2008, Bruker AXS, 2008'
_exptl_crystal_colour brown
_exptl_crystal_density_diffrn 1.323
_exptl_crystal_density_method 'not measured'
_exptl_crystal_description prism
_exptl_crystal_F_000 2644
_exptl_crystal_size_max 0.48
_exptl_crystal_size_mid 0.23
_exptl_crystal_size_min 0.13
_refine_diff_density_max 1.425
_refine_diff_density_min -0.897
_refine_diff_density_rms 0.110
_refine_ls_extinction_method none
_refine_ls_goodness_of_fit_ref 1.070
_refine_ls_hydrogen_treatment constr
_refine_ls_matrix_type full
_refine_ls_number_parameters 786
_refine_ls_number_reflns 10934
_refine_ls_number_restraints 231
_refine_ls_restrained_S_all 1.124
_refine_ls_R_factor_all 0.1876
_refine_ls_R_factor_gt 0.0983
_refine_ls_shift/su_max 0.000
_refine_ls_shift/su_mean 0.000
_refine_ls_structure_factor_coef Fsqd
_refine_ls_weighting_details 'calc w=1/[\s^2^(Fo^2^)+(0.0357P)^2^+51.2873P] where P=(Fo^2^+2Fc^2^)/3'
_refine_ls_weighting_scheme calc
_refine_ls_wR_factor_gt 0.1847
_refine_ls_wR_factor_ref 0.2343
_reflns_number_gt 6150
_reflns_number_total 10934
_reflns_threshold_expression >2sigma(I)
_cod_data_source_file ja7b03604_si_008.cif
_cod_data_source_block ja557
_cod_depositor_comments 'Adding full bibliography for 4126214--4126217.cif.'
_cod_original_cell_volume 6283.3(13)
_cod_original_sg_symbol_H-M 'P 21/n'
_cod_database_code 4126214
_publcif_datablock.id {07ec7326-42dc-4a34-af08-1a30c43ffdae}

_publcif_info_exptl_table_max_cols 4
_publcif_info_exptl_table_use_headnotes n

loop_
_symmetry_equiv_pos_as_xyz
'x, y, z'
'-x+1/2, y+1/2, -z+1/2'
'-x, -y, -z'
'x-1/2, -y-1/2, z-1/2'

loop_
_atom_site_label
_atom_site_type_symbol
_atom_site_fract_x
_atom_site_fract_y
_atom_site_fract_z
_atom_site_U_iso_or_equiv
_atom_site_adp_type
_atom_site_occupancy
_atom_site_symmetry_multiplicity
_atom_site_calc_flag
_atom_site_refinement_flags
Co1 Co 0.46565(7) 0.37171(4) 0.47845(5) 0.0206(2) Uani 1 1 d .
Na1 Na 0.4794(2) 0.33512(12) 0.31633(14) 0.0309(7) Uani 1 1 d .
O1 O 0.5014(3) 0.30978(19) 0.4313(2) 0.0239(11) Uani 1 1 d .
O2 O 0.4698(3) 0.4073(2) 0.3898(2) 0.0236(11) Uani 1 1 d .
O3 O 0.5706(4) 0.2387(2) 0.3494(3) 0.0337(13) Uani 1 1 d .
O4 O 0.4034(4) 0.4186(2) 0.2557(2) 0.0333(13) Uani 1 1 d .
N1 N 0.4494(4) 0.3365(2) 0.5606(3) 0.0189(13) Uani 1 1 d .
N2 N 0.4350(4) 0.4350(2) 0.5237(3) 0.0227(14) Uani 1 1 d .
N31 N 0.3413(5) 0.2782(3) 0.2514(3) 0.0322(16) Uani 1 1 d .
N32 N 0.6012(5) 0.3461(3) 0.2325(3) 0.0392(18) Uani 1 1 d .
C1 C 0.5119(5) 0.2593(3) 0.4556(4) 0.0215(16) Uani 1 1 d .
C2 C 0.5481(5) 0.2186(3) 0.4134(4) 0.0253(17) Uani 1 1 d .
C3 C 0.5587(5) 0.1644(3) 0.4339(4) 0.0316(19) Uani 1 1 d .
H3 H 0.5831 0.1382 0.4043 0.038 Uiso 1 1 calc R
C4 C 0.5332(6) 0.1490(3) 0.4987(4) 0.0342(19) Uani 1 1 d .
H4 H 0.5394 0.1119 0.5132 0.041 Uiso 1 1 calc R
C5 C 0.4991(5) 0.1871(3) 0.5415(4) 0.0268(17) Uani 1 1 d .
H5 H 0.4828 0.1756 0.5855 0.032 Uiso 1 1 calc R
C6 C 0.4871(5) 0.2434(3) 0.5225(4) 0.0231(16) Uani 1 1 d .
C7 C 0.4564(5) 0.2820(3) 0.5702(4) 0.0230(16) Uani 1 1 d .
H7 H 0.4392 0.2681 0.6129 0.028 Uiso 1 1 calc R
C8 C 0.4194(5) 0.3712(3) 0.6118(3) 0.0204(15) Uani 1 1 d .
C9 C 0.3939(5) 0.3564(3) 0.6773(4) 0.0254(17) Uani 1 1 d .
H9 H 0.3957 0.3190 0.6907 0.030 Uiso 1 1 calc R
C10 C 0.3661(5) 0.3956(3) 0.7226(4) 0.0268(17) Uani 1 1 d .
H10 H 0.3473 0.3852 0.7663 0.032 Uiso 1 1 calc R
C11 C 0.3661(5) 0.4502(3) 0.7038(4) 0.0280(18) Uani 1 1 d .
H11 H 0.3491 0.4770 0.7357 0.034 Uiso 1 1 calc R
C12 C 0.3903(5) 0.4668(3) 0.6392(4) 0.0249(17) Uani 1 1 d .
H12 H 0.3899 0.5044 0.6275 0.030 Uiso 1 1 calc R
C13 C 0.4155(5) 0.4273(3) 0.5911(4) 0.0216(16) Uani 1 1 d .
C14 C 0.4429(5) 0.4901(3) 0.4961(4) 0.0221(16) Uani 1 1 d .
H14 H 0.4051 0.5157 0.5232 0.027 Uiso 1 1 calc R
C15 C 0.3980(5) 0.4937(3) 0.4184(4) 0.0221(16) Uani 1 1 d .
C16 C 0.3466(5) 0.5411(3) 0.3936(4) 0.0289(18) Uani 1 1 d .
H16 H 0.3350 0.5688 0.4259 0.035 Uiso 1 1 calc R
C17 C 0.3120(5) 0.5484(3) 0.3226(4) 0.0295(19) Uani 1 1 d .
H17 H 0.2775 0.5808 0.3063 0.035 Uiso 1 1 calc R
C18 C 0.3288(5) 0.5075(3) 0.2758(4) 0.032(2) Uani 1 1 d .
H18 H 0.3041 0.5117 0.2273 0.039 Uiso 1 1 calc R
C19 C 0.3806(5) 0.4611(3) 0.2986(4) 0.0268(17) Uani 1 1 d .
C20 C 0.4176(5) 0.4532(3) 0.3719(4) 0.0228(16) Uani 1 1 d .
C21 C 0.5979(7) 0.1985(4) 0.3007(5) 0.051(3) Uani 1 1 d .
H21A H 0.6579 0.1787 0.3223 0.076 Uiso 1 1 calc R
H21B H 0.6122 0.2169 0.2580 0.076 Uiso 1 1 calc R
H21C H 0.5423 0.1728 0.2885 0.076 Uiso 1 1 calc R
C22 C 0.3853(7) 0.4297(4) 0.1820(4) 0.047(2) Uani 1 1 d .
H22A H 0.3128 0.4331 0.1665 0.070 Uiso 1 1 calc R
H22B H 0.4119 0.3997 0.1566 0.070 Uiso 1 1 calc R
H22C H 0.4187 0.4638 0.1725 0.070 Uiso 1 1 calc R
C31 C 0.3258(5) 0.2299(3) 0.2794(4) 0.0305(19) Uani 1 1 d .
H31 H 0.3704 0.2190 0.3200 0.037 Uiso 1 1 calc R
C32 C 0.2494(6) 0.1945(3) 0.2537(4) 0.0341(19) Uani 1 1 d .
H32 H 0.2417 0.1607 0.2766 0.041 Uiso 1 1 calc R
C33 C 0.1840(6) 0.2088(3) 0.1939(4) 0.0334(19) Uani 1 1 d .
H33 H 0.1315 0.1850 0.1743 0.040 Uiso 1 1 calc R
C34 C 0.1980(5) 0.2589(3) 0.1641(4) 0.0308(19) Uani 1 1 d .
H34 H 0.1545 0.2707 0.1234 0.037 Uiso 1 1 calc R
C35 C 0.2765(6) 0.2918(3) 0.1943(4) 0.0336(19) Uani 1 1 d .
H35 H 0.2849 0.3262 0.1731 0.040 Uiso 1 1 calc R
C36 C 0.6059(9) 0.3200(4) 0.1731(5) 0.067(3) Uani 1 1 d .
H36 H 0.5562 0.2931 0.1590 0.080 Uiso 1 1 calc R
C37 C 0.6769(11) 0.3287(5) 0.1302(6) 0.082(4) Uani 1 1 d .
H37 H 0.6779 0.3078 0.0888 0.098 Uiso 1 1 calc R
C38 C 0.7452(11) 0.3683(6) 0.1492(8) 0.103(5) Uani 1 1 d .
H38 H 0.7957 0.3763 0.1211 0.124 Uiso 1 1 calc R
C39 C 0.7403(11) 0.3965(6) 0.2094(8) 0.115(6) Uani 1 1 d .
H39 H 0.7870 0.4249 0.2235 0.138 Uiso 1 1 calc R
C40 C 0.6688(8) 0.3839(4) 0.2492(5) 0.057(3) Uani 1 1 d .
H40 H 0.6676 0.4037 0.2914 0.068 Uiso 1 1 calc R
Na2 Na 0.97680(19) 0.35208(11) 0.42719(14) 0.0247(6) Uani 1 1 d .
O51 O 0.9517(7) 0.3304(3) 0.2980(3) 0.083(2) Uani 1 1 d DU
O52 O 0.9189(5) 0.2547(2) 0.3956(3) 0.0562(18) Uani 1 1 d DU
O53 O 1.1455(4) 0.3134(2) 0.4628(3) 0.0347(13) Uani 1 1 d DU
O54 O 1.0403(4) 0.3653(2) 0.5578(3) 0.0363(13) Uani 1 1 d DU
O55 O 0.9790(6) 0.4533(3) 0.4276(3) 0.068(2) Uani 1 1 d DU
O56 O 0.8075(4) 0.3936(3) 0.4147(3) 0.0512(17) Uani 1 1 d DU
N51 N 1.1177(5) 0.3976(4) 0.3571(5) 0.072(3) Uani 1 1 d DU
N52 N 0.8520(5) 0.3053(3) 0.5160(3) 0.0391(17) Uani 1 1 d DU
C51 C 1.0814(10) 0.4010(6) 0.2858(6) 0.118(5) Uani 1 1 d DU
H51A H 1.1376 0.4095 0.2599 0.141 Uiso 1 1 calc R
H51B H 1.0322 0.4312 0.2778 0.141 Uiso 1 1 calc R
C52 C 1.0352(12) 0.3524(5) 0.2597(5) 0.105(4) Uani 1 1 d DU
H52A H 1.0876 0.3240 0.2610 0.126 Uiso 1 1 calc R
H52B H 1.0066 0.3583 0.2099 0.126 Uiso 1 1 calc R
C53 C 0.9281(8) 0.2749(3) 0.2787(5) 0.052(2) Uani 1 1 d DU
H53A H 0.9908 0.2534 0.2814 0.063 Uiso 1 1 calc R
H53B H 0.8931 0.2735 0.2298 0.063 Uiso 1 1 calc R
C54 C 0.8639(6) 0.2515(4) 0.3258(5) 0.051(2) Uani 1 1 d DU
H54A H 0.8003 0.2722 0.3228 0.062 Uiso 1 1 calc R
H54B H 0.8478 0.2130 0.3131 0.062 Uiso 1 1 calc R
C55 C 0.8794(12) 0.2242(4) 0.4481(7) 0.110(4) Uani 1 1 d DU
H55A H 0.8342 0.1960 0.4239 0.133 Uiso 1 1 calc R
H55B H 0.9363 0.2047 0.4761 0.133 Uiso 1 1 calc R
C56 C 0.8290(10) 0.2500(4) 0.4933(6) 0.090(4) Uani 1 1 d DU
H56A H 0.8351 0.2272 0.5361 0.109 Uiso 1 1 calc R
H56B H 0.7572 0.2495 0.4724 0.109 Uiso 1 1 calc R
C57 C 1.2143(5) 0.3696(3) 0.3759(5) 0.042(2) Uani 1 1 d DU
H57A H 1.2580 0.3919 0.4109 0.050 Uiso 1 1 calc R
H57B H 1.2476 0.3665 0.3337 0.050 Uiso 1 1 calc R
C58 C 1.2029(6) 0.3138(3) 0.4056(4) 0.039(2) Uani 1 1 d DU
H58A H 1.1697 0.2898 0.3678 0.047 Uiso 1 1 calc R
H58B H 1.2705 0.2987 0.4221 0.047 Uiso 1 1 calc R
C59 C 1.1973(6) 0.3365(4) 0.5267(4) 0.048(2) Uani 1 1 d DU
H59A H 1.2166 0.3747 0.5184 0.057 Uiso 1 1 calc R
H59B H 1.2592 0.3154 0.5427 0.057 Uiso 1 1 calc R
C60 C 1.1300(6) 0.3350(4) 0.5812(5) 0.054(2) Uani 1 1 d DU
H60A H 1.1126 0.2967 0.5905 0.065 Uiso 1 1 calc R
H60B H 1.1649 0.3509 0.6254 0.065 Uiso 1 1 calc R
C61 C 0.9646(6) 0.3571(4) 0.6027(4) 0.046(2) Uani 1 1 d DU
H61A H 0.9185 0.3888 0.5975 0.055 Uiso 1 1 calc R
H61B H 0.9980 0.3563 0.6521 0.055 Uiso 1 1 calc R
C62 C 0.9045(6) 0.3069(3) 0.5886(4) 0.041(2) Uani 1 1 d DU
H62A H 0.9492 0.2747 0.5971 0.049 Uiso 1 1 calc R
H62B H 0.8545 0.3049 0.6214 0.049 Uiso 1 1 calc R
C63 C 1.1212(8) 0.4568(4) 0.3847(8) 0.102(4) Uani 1 1 d DU
H63A H 1.1639 0.4561 0.4313 0.122 Uiso 1 1 calc R
H63B H 1.1584 0.4782 0.3534 0.122 Uiso 1 1 calc R
C64 C 1.0360(10) 0.4874(5) 0.3929(7) 0.104(4) Uani 1 1 d DU
H64A H 1.0549 0.5208 0.4208 0.125 Uiso 1 1 calc R
H64B H 0.9988 0.4982 0.3467 0.125 Uiso 1 1 calc R
C65 C 0.8811(10) 0.4788(5) 0.4155(6) 0.092(4) Uani 1 1 d DU
H65A H 0.8846 0.5158 0.4363 0.111 Uiso 1 1 calc R
H65B H 0.8575 0.4821 0.3645 0.111 Uiso 1 1 calc R
C66 C 0.8134(8) 0.4451(4) 0.4478(6) 0.077(4) Uani 1 1 d DU
H66A H 0.8384 0.4409 0.4985 0.093 Uiso 1 1 calc R
H66B H 0.7461 0.4622 0.4426 0.093 Uiso 1 1 calc R
C67 C 0.7296(6) 0.3603(5) 0.4359(4) 0.063(3) Uani 1 1 d DU
H67A H 0.7145 0.3298 0.4022 0.075 Uiso 1 1 calc R
H67B H 0.6678 0.3824 0.4347 0.075 Uiso 1 1 calc R
C68 C 0.7586(6) 0.3376(5) 0.5078(4) 0.064(3) Uani 1 1 d DU
H68A H 0.7671 0.3681 0.5418 0.076 Uiso 1 1 calc R
H68B H 0.7033 0.3143 0.5193 0.076 Uiso 1 1 calc R
N71 N 1.2212(5) 0.0864(3) 0.3717(3) 0.0341(16) Uani 1 1 d .
C71 C 1.1242(6) 0.1007(3) 0.3529(4) 0.0312(19) Uani 1 1 d .
H71 H 1.0835 0.0783 0.3199 0.037 Uiso 1 1 calc R
C72 C 1.0806(6) 0.1458(3) 0.3785(4) 0.0345(19) Uani 1 1 d .
H72 H 1.0113 0.1536 0.3644 0.041 Uiso 1 1 calc R
C73 C 1.1401(7) 0.1796(3) 0.4253(4) 0.038(2) Uani 1 1 d .
H73 H 1.1123 0.2111 0.4439 0.045 Uiso 1 1 calc R
C74 C 1.2419(6) 0.1666(4) 0.4449(4) 0.038(2) Uani 1 1 d .
H74 H 1.2849 0.1892 0.4762 0.046 Uiso 1 1 calc R
C75 C 1.2777(6) 0.1200(4) 0.4174(4) 0.042(2) Uani 1 1 d .
H75 H 1.3464 0.1109 0.4314 0.051 Uiso 1 1 calc R
N72 N 0.9866(8) 0.5631(4) 0.2300(5) 0.071(3) Uani 1 1 d .
C76 C 0.8967(8) 0.5420(4) 0.2047(6) 0.058(3) Uani 1 1 d .
H76 H 0.8420 0.5513 0.2284 0.069 Uiso 1 1 calc R
C77 C 0.8771(8) 0.5087(4) 0.1485(6) 0.059(3) Uani 1 1 d .
H77 H 0.8107 0.4957 0.1342 0.071 Uiso 1 1 calc R
C78 C 0.9526(11) 0.4936(5) 0.1121(6) 0.082(4) Uani 1 1 d .
H78 H 0.9413 0.4707 0.0719 0.098 Uiso 1 1 calc R
C79 C 1.0491(9) 0.5146(5) 0.1390(7) 0.072(3) Uani 1 1 d .
H79 H 1.1061 0.5054 0.1176 0.086 Uiso 1 1 calc R
C80 C 1.0584(8) 0.5472(5) 0.1942(7) 0.065(3) Uani 1 1 d .
H80 H 1.1239 0.5608 0.2102 0.078 Uiso 1 1 calc R
N73 N 0.6505(6) 0.5798(3) 0.0741(4) 0.055(2) Uani 1 1 d .
C81 C 0.6957(8) 0.5677(4) 0.0176(5) 0.056(3) Uani 1 1 d .
H81 H 0.7294 0.5962 -0.0029 0.067 Uiso 1 1 calc R
C82 C 0.6956(7) 0.5161(4) -0.0120(4) 0.046(2) Uani 1 1 d .
H82 H 0.7291 0.5092 -0.0512 0.055 Uiso 1 1 calc R
C83 C 0.6454(7) 0.4752(4) 0.0171(5) 0.047(2) Uani 1 1 d .
H83 H 0.6418 0.4396 -0.0025 0.057 Uiso 1 1 calc R
C84 C 0.6013(6) 0.4864(4) 0.0740(5) 0.047(2) Uani 1 1 d .
H84 H 0.5685 0.4582 0.0957 0.057 Uiso 1 1 calc R
C85 C 0.6037(7) 0.5381(4) 0.1006(5) 0.047(2) Uani 1 1 d .
H85 H 0.5704 0.5448 0.1399 0.056 Uiso 1 1 calc R

loop_
_atom_site_aniso_label
_atom_site_aniso_U_11
_atom_site_aniso_U_22
_atom_site_aniso_U_33
_atom_site_aniso_U_23
_atom_site_aniso_U_13
_atom_site_aniso_U_12
Co1 0.0212(5) 0.0250(5) 0.0151(5) 0.0030(4) 0.0011(4) 0.0014(4)
Na1 0.0314(16) 0.0392(18) 0.0223(16) -0.0027(13) 0.0042(13) -0.0103(13)
O1 0.024(3) 0.026(3) 0.022(3) -0.001(2) 0.003(2) -0.002(2)
O2 0.024(3) 0.029(3) 0.018(3) 0.005(2) 0.005(2) 0.003(2)
O3 0.037(3) 0.037(3) 0.029(3) -0.009(3) 0.010(3) -0.004(2)
O4 0.046(3) 0.038(3) 0.014(3) 0.003(2) 0.000(2) -0.011(3)
N1 0.014(3) 0.024(3) 0.016(3) 0.002(3) -0.007(2) -0.005(2)
N2 0.019(3) 0.032(4) 0.017(3) 0.006(3) 0.001(3) 0.001(3)
N31 0.029(4) 0.038(4) 0.026(4) -0.004(3) -0.004(3) -0.011(3)
N32 0.048(4) 0.044(4) 0.026(4) -0.015(3) 0.009(3) -0.015(3)
C1 0.016(4) 0.019(4) 0.027(4) 0.002(3) -0.005(3) -0.002(3)
C2 0.016(4) 0.024(4) 0.033(5) -0.005(3) -0.005(3) -0.005(3)
C3 0.027(4) 0.032(5) 0.032(5) -0.010(4) -0.006(4) 0.000(3)
C4 0.040(5) 0.022(4) 0.036(5) 0.001(4) -0.008(4) -0.003(4)
C5 0.027(4) 0.022(4) 0.027(4) 0.004(3) -0.008(3) -0.004(3)
C6 0.016(4) 0.031(4) 0.020(4) 0.000(3) -0.006(3) -0.005(3)
C7 0.015(4) 0.031(4) 0.020(4) 0.008(3) -0.004(3) -0.001(3)
C8 0.017(3) 0.029(4) 0.015(4) 0.005(3) 0.002(3) 0.003(3)
C9 0.022(4) 0.028(4) 0.025(4) 0.008(3) -0.002(3) 0.000(3)
C10 0.030(4) 0.038(5) 0.012(4) 0.005(3) 0.002(3) 0.005(3)
C11 0.029(4) 0.030(5) 0.025(4) -0.005(3) 0.006(3) 0.002(3)
C12 0.022(4) 0.023(4) 0.029(4) 0.002(3) 0.005(3) 0.005(3)
C13 0.016(4) 0.030(4) 0.018(4) 0.004(3) 0.000(3) 0.004(3)
C14 0.024(4) 0.025(4) 0.018(4) 0.002(3) 0.005(3) 0.008(3)
C15 0.018(4) 0.030(4) 0.018(4) 0.004(3) 0.001(3) 0.001(3)
C16 0.016(4) 0.042(5) 0.030(5) 0.017(4) 0.006(3) 0.010(3)
C17 0.017(4) 0.039(5) 0.029(5) 0.021(4) -0.009(3) 0.001(3)
C18 0.025(4) 0.044(5) 0.024(4) 0.017(4) -0.009(3) -0.013(4)
C19 0.022(4) 0.035(5) 0.022(4) 0.009(4) -0.004(3) -0.013(3)
C20 0.026(4) 0.017(4) 0.026(4) 0.008(3) 0.004(3) -0.005(3)
C21 0.070(7) 0.043(6) 0.045(6) -0.017(5) 0.028(5) -0.008(5)
C22 0.068(6) 0.054(6) 0.016(4) 0.005(4) 0.000(4) -0.019(5)
C31 0.025(4) 0.043(5) 0.021(4) 0.000(4) -0.004(3) -0.013(4)
C32 0.037(5) 0.043(5) 0.023(4) 0.001(4) 0.010(4) -0.006(4)
C33 0.027(4) 0.043(5) 0.031(5) -0.012(4) 0.008(4) 0.002(4)
C34 0.027(4) 0.040(5) 0.023(4) -0.005(4) -0.004(3) 0.007(4)
C35 0.036(5) 0.026(5) 0.039(5) -0.005(4) 0.008(4) 0.001(4)
C36 0.095(9) 0.070(8) 0.040(6) -0.021(5) 0.019(6) -0.029(6)
C37 0.152(13) 0.051(7) 0.058(7) 0.012(6) 0.069(8) 0.020(8)
C38 0.121(12) 0.086(10) 0.128(13) 0.025(9) 0.099(11) -0.004(9)
C39 0.123(12) 0.130(13) 0.104(12) -0.009(10) 0.054(10) -0.077(10)
C40 0.079(7) 0.053(7) 0.038(6) 0.006(5) 0.002(5) -0.027(5)
Na2 0.0213(14) 0.0283(16) 0.0239(16) -0.0016(12) 0.0010(12) -0.0007(12)
O51 0.184(8) 0.039(4) 0.027(4) -0.015(3) 0.020(4) -0.028(4)
O52 0.103(5) 0.029(3) 0.047(4) -0.010(3) 0.046(4) -0.020(3)
O53 0.023(3) 0.040(3) 0.039(3) 0.001(3) -0.001(2) -0.005(2)
O54 0.029(3) 0.048(4) 0.029(3) 0.003(3) -0.007(2) -0.001(3)
O55 0.127(6) 0.041(4) 0.046(4) -0.010(3) 0.047(4) -0.039(4)
O56 0.043(4) 0.067(4) 0.040(4) -0.018(3) -0.008(3) 0.024(3)
N51 0.028(4) 0.100(6) 0.090(6) 0.060(5) 0.019(4) 0.005(4)
N52 0.037(4) 0.053(4) 0.031(4) -0.017(3) 0.015(3) -0.008(3)
C51 0.080(8) 0.175(12) 0.101(9) 0.058(9) 0.027(7) -0.010(8)
C52 0.241(12) 0.059(7) 0.023(5) -0.005(5) 0.053(7) -0.043(8)
C53 0.084(7) 0.037(5) 0.033(5) -0.015(4) -0.001(5) -0.006(5)
C54 0.045(5) 0.035(5) 0.076(7) -0.030(5) 0.014(5) -0.004(4)
C55 0.202(11) 0.049(7) 0.106(9) -0.017(6) 0.106(8) -0.028(7)
C56 0.145(9) 0.070(7) 0.074(7) -0.030(6) 0.074(7) -0.056(7)
C57 0.024(4) 0.044(5) 0.059(5) 0.009(4) 0.012(4) 0.000(4)
C58 0.025(4) 0.038(5) 0.054(5) 0.003(4) 0.003(4) -0.001(4)
C59 0.034(5) 0.062(6) 0.044(5) 0.012(5) -0.005(4) -0.016(4)
C60 0.039(5) 0.074(7) 0.046(6) 0.003(5) -0.005(4) 0.008(5)
C61 0.049(5) 0.061(6) 0.025(4) -0.005(4) -0.001(4) -0.003(4)
C62 0.033(5) 0.055(6) 0.039(5) 0.006(4) 0.014(4) 0.009(4)
C63 0.039(6) 0.041(6) 0.219(11) 0.072(7) -0.002(7) -0.005(5)
C64 0.137(10) 0.075(8) 0.108(9) -0.019(7) 0.040(8) -0.041(8)
C65 0.167(11) 0.045(7) 0.054(7) -0.001(5) -0.016(8) 0.038(7)
C66 0.085(8) 0.064(7) 0.072(7) -0.027(6) -0.026(6) 0.060(6)
C67 0.022(4) 0.120(8) 0.041(5) -0.022(6) -0.011(4) 0.016(5)
C68 0.027(5) 0.137(9) 0.025(5) -0.022(5) -0.002(4) 0.006(5)
N71 0.031(4) 0.046(4) 0.023(4) -0.004(3) -0.004(3) -0.006(3)
C71 0.034(5) 0.030(5) 0.029(5) 0.002(4) 0.002(4) -0.012(4)
C72 0.034(5) 0.029(5) 0.040(5) -0.002(4) 0.006(4) -0.009(4)
C73 0.055(6) 0.027(5) 0.032(5) 0.001(4) 0.012(4) -0.004(4)
C74 0.048(5) 0.049(6) 0.015(4) -0.006(4) 0.000(4) -0.018(4)
C75 0.038(5) 0.063(7) 0.025(5) -0.004(4) 0.000(4) -0.014(4)
N72 0.084(7) 0.066(6) 0.057(6) 0.015(5) -0.009(5) -0.007(5)
C76 0.051(6) 0.054(7) 0.067(8) 0.027(6) 0.004(6) 0.001(5)
C77 0.042(6) 0.062(7) 0.066(8) 0.005(6) -0.011(5) -0.014(5)
C78 0.097(10) 0.083(9) 0.061(8) -0.008(7) -0.001(7) 0.005(8)
C79 0.063(8) 0.080(9) 0.078(9) 0.025(7) 0.027(7) 0.022(7)
C80 0.036(6) 0.073(8) 0.081(9) 0.024(7) -0.005(6) 0.002(5)
N73 0.071(6) 0.051(5) 0.041(5) -0.005(4) 0.005(4) 0.029(4)
C81 0.071(7) 0.052(7) 0.044(6) 0.014(5) 0.003(5) 0.017(5)
C82 0.053(6) 0.056(6) 0.025(5) -0.003(4) -0.002(4) 0.025(5)
C83 0.053(6) 0.054(6) 0.032(5) -0.007(5) -0.004(4) 0.009(5)
C84 0.031(5) 0.062(7) 0.046(6) -0.011(5) -0.006(4) 0.005(4)
C85 0.044(5) 0.060(7) 0.035(5) -0.002(5) 0.001(4) 0.020(5)

loop_
_atom_type_symbol
_atom_type_description
_atom_type_scat_dispersion_real
_atom_type_scat_dispersion_imag
_atom_type_scat_source
C C 0.0033 0.0016 'International Tables Vol C Tables 4.2.6.8 and 6.1.1.4'
H H 0.0000 0.0000 'International Tables Vol C Tables 4.2.6.8 and 6.1.1.4'
N N 0.0061 0.0033 'International Tables Vol C Tables 4.2.6.8 and 6.1.1.4'
O O 0.0106 0.0060 'International Tables Vol C Tables 4.2.6.8 and 6.1.1.4'
Na Na 0.0362 0.0249 'International Tables Vol C Tables 4.2.6.8 and 6.1.1.4'
Co Co 0.3494 0.9721 'International Tables Vol C Tables 4.2.6.8 and 6.1.1.4'

loop_
_geom_angle_atom_site_label_1
_geom_angle_atom_site_label_2
_geom_angle_atom_site_label_3
_geom_angle
_geom_angle_site_symmetry_1
_geom_angle_site_symmetry_3
N1 Co1 N2 85.7(2) . .
N1 Co1 O1 96.3(2) . .
N2 Co1 O1 177.3(2) . .
N1 Co1 O2 174.7(2) . .
N2 Co1 O2 94.4(2) . .
O1 Co1 O2 83.9(2) . .
N1 Co1 Na1 136.07(19) . .
N2 Co1 Na1 136.36(18) . .
O1 Co1 Na1 42.28(15) . .
O2 Co1 Na1 42.81(15) . .
O1 Na1 O2 67.60(18) . .
O1 Na1 N32 131.3(2) . .
O2 Na1 N32 115.1(2) . .
O1 Na1 O4 131.5(2) . .
O2 Na1 O4 66.29(18) . .
N32 Na1 O4 82.6(2) . .
O1 Na1 N31 108.2(2) . .
O2 Na1 N31 129.4(2) . .
N32 Na1 N31 104.4(2) . .
O4 Na1 N31 90.0(2) . .
O1 Na1 O3 62.76(17) . .
O2 Na1 O3 126.81(19) . .
N32 Na1 O3 85.8(2) . .
O4 Na1 O3 165.7(2) . .
N31 Na1 O3 84.7(2) . .
O1 Na1 Co1 33.49(13) . .
O2 Na1 Co1 35.01(12) . .
N32 Na1 Co1 136.60(18) . .
O4 Na1 Co1 98.28(15) . .
N31 Na1 Co1 118.97(17) . .
O3 Na1 Co1 95.90(13) . .
C1 O1 Co1 127.6(4) . .
C1 O1 Na1 126.2(4) . .
Co1 O1 Na1 104.2(2) . .
C20 O2 Co1 121.6(4) . .
C20 O2 Na1 124.4(4) . .
Co1 O2 Na1 102.2(2) . .
C2 O3 C21 116.3(6) . .
C2 O3 Na1 111.4(4) . .
C21 O3 Na1 126.4(5) . .
C19 O4 C22 115.3(6) . .
C19 O4 Na1 116.5(4) . .
C22 O4 Na1 128.1(5) . .
C7 N1 C8 121.6(6) . .
C7 N1 Co1 124.4(5) . .
C8 N1 Co1 113.7(4) . .
C13 N2 C14 120.3(6) . .
C13 N2 Co1 114.6(5) . .
C14 N2 Co1 124.7(4) . .
C31 N31 C35 115.6(6) . .
C31 N31 Na1 116.3(5) . .
C35 N31 Na1 127.9(5) . .
C40 N32 C36 115.8(8) . .
C40 N32 Na1 114.9(6) . .
C36 N32 Na1 129.3(6) . .
O1 C1 C2 119.0(6) . .
O1 C1 C6 123.0(6) . .
C2 C1 C6 118.0(6) . .
C3 C2 O3 124.1(7) . .
C3 C2 C1 122.7(7) . .
O3 C2 C1 113.2(6) . .
C2 C3 C4 119.1(7) . .
C2 C3 H3 120.5 . .
C4 C3 H3 120.5 . .
C5 C4 C3 120.2(7) . .
C5 C4 H4 119.9 . .
C3 C4 H4 119.9 . .
C4 C5 C6 122.7(7) . .
C4 C5 H5 118.7 . .
C6 C5 H5 118.7 . .
C7 C6 C5 120.6(7) . .
C7 C6 C1 122.0(6) . .
C5 C6 C1 117.3(7) . .
N1 C7 C6 126.2(6) . .
N1 C7 H7 116.9 . .
C6 C7 H7 116.9 . .
C9 C8 N1 127.4(6) . .
C9 C8 C13 119.7(6) . .
N1 C8 C13 112.9(6) . .
C10 C9 C8 120.7(7) . .
C10 C9 H9 119.6 . .
C8 C9 H9 119.6 . .
C11 C10 C9 119.7(7) . .
C11 C10 H10 120.2 . .
C9 C10 H10 120.2 . .
C10 C11 C12 121.5(7) . .
C10 C11 H11 119.2 . .
C12 C11 H11 119.2 . .
C11 C12 C13 119.8(7) . .
C11 C12 H12 120.1 . .
C13 C12 H12 120.1 . .
N2 C13 C12 128.5(6) . .
N2 C13 C8 112.9(6) . .
C12 C13 C8 118.6(6) . .
N2 C14 C15 111.7(6) . .
N2 C14 C14 111.5(7) . 3_666
C15 C14 C14 108.0(7) . 3_666
N2 C14 H14 108.5 . .
C15 C14 H14 108.5 . .
C14 C14 H14 108.5 3_666 .
C20 C15 C16 120.3(7) . .
C20 C15 C14 120.3(6) . .
C16 C15 C14 119.0(6) . .
C17 C16 C15 121.3(8) . .
C17 C16 H16 119.3 . .
C15 C16 H16 119.3 . .
C16 C17 C18 118.8(7) . .
C16 C17 H17 120.6 . .
C18 C17 H17 120.6 . .
C19 C18 C17 121.0(7) . .
C19 C18 H18 119.5 . .
C17 C18 H18 119.5 . .
C18 C19 O4 125.3(7) . .
C18 C19 C20 120.7(7) . .
O4 C19 C20 114.0(6) . .
O2 C20 C15 125.1(6) . .
O2 C20 C19 117.1(6) . .
C15 C20 C19 117.8(6) . .
O3 C21 H21A 109.5 . .
O3 C21 H21B 109.5 . .
H21A C21 H21B 109.5 . .
O3 C21 H21C 109.5 . .
H21A C21 H21C 109.5 . .
H21B C21 H21C 109.5 . .
O4 C22 H22A 109.5 . .
O4 C22 H22B 109.5 . .
H22A C22 H22B 109.5 . .
O4 C22 H22C 109.5 . .
H22A C22 H22C 109.5 . .
H22B C22 H22C 109.5 . .
N31 C31 C32 124.6(7) . .
N31 C31 H31 117.7 . .
C32 C31 H31 117.7 . .
C31 C32 C33 119.1(8) . .
C31 C32 H32 120.5 . .
C33 C32 H32 120.5 . .
C34 C33 C32 117.5(7) . .
C34 C33 H33 121.2 . .
C32 C33 H33 121.2 . .
C33 C34 C35 119.0(7) . .
C33 C34 H34 120.5 . .
C35 C34 H34 120.5 . .
N31 C35 C34 124.2(8) . .
N31 C35 H35 117.9 . .
C34 C35 H35 117.9 . .
N32 C36 C37 125.1(10) . .
N32 C36 H36 117.4 . .
C37 C36 H36 117.4 . .
C38 C37 C36 117.1(11) . .
C38 C37 H37 121.4 . .
C36 C37 H37 121.4 . .
C37 C38 C39 118.6(11) . .
C37 C38 H38 120.7 . .
C39 C38 H38 120.7 . .
C40 C39 C38 119.8(12) . .
C40 C39 H39 120.1 . .
C38 C39 H39 120.1 . .
N32 C40 C39 123.5(11) . .
N32 C40 H40 118.3 . .
C39 C40 H40 118.3 . .
O53 Na2 O56 169.5(2) . .
O53 Na2 O55 112.0(3) . .
O56 Na2 O55 66.4(3) . .
O53 Na2 O51 100.2(3) . .
O56 Na2 O51 90.3(3) . .
O55 Na2 O51 102.4(2) . .
O53 Na2 O54 67.37(18) . .
O56 Na2 O54 102.2(2) . .
O55 Na2 O54 82.4(2) . .
O51 Na2 O54 167.5(3) . .
O53 Na2 O52 86.7(2) . .
O56 Na2 O52 96.7(2) . .
O55 Na2 O52 159.7(3) . .
O51 Na2 O52 64.9(2) . .
O54 Na2 O52 113.5(2) . .
O53 Na2 N51 67.3(2) . .
O56 Na2 N51 118.9(2) . .
O55 Na2 N51 65.4(3) . .
O51 Na2 N51 66.3(3) . .
O54 Na2 N51 106.3(2) . .
O52 Na2 N51 118.3(3) . .
O53 Na2 N52 106.4(2) . .
O56 Na2 N52 66.6(2) . .
O55 Na2 N52 114.4(2) . .
O51 Na2 N52 120.7(2) . .
O54 Na2 N52 66.11(18) . .
O52 Na2 N52 64.89(18) . .
N51 Na2 N52 172.1(2) . .
C53 O51 C52 111.0(7) . .
C53 O51 Na2 116.7(5) . .
C52 O51 Na2 113.7(6) . .
C55 O52 C54 116.2(9) . .
C55 O52 Na2 117.1(6) . .
C54 O52 Na2 111.7(5) . .
C58 O53 C59 113.9(6) . .
C58 O53 Na2 111.2(4) . .
C59 O53 Na2 113.3(5) . .
C60 O54 C61 112.1(6) . .
C60 O54 Na2 112.8(5) . .
C61 O54 Na2 114.2(4) . .
C64 O55 C65 102.6(10) . .
C64 O55 Na2 127.9(7) . .
C65 O55 Na2 115.0(6) . .
C66 O56 C67 112.0(8) . .
C66 O56 Na2 109.5(5) . .
C67 O56 Na2 116.1(5) . .
C51 N51 C57 116.2(10) . .
C51 N51 C63 105.8(10) . .
C57 N51 C63 111.9(8) . .
C51 N51 Na2 110.2(7) . .
C57 N51 Na2 110.1(5) . .
C63 N51 Na2 101.6(6) . .
C56 N52 C62 111.4(8) . .
C56 N52 C68 109.3(8) . .
C62 N52 C68 111.6(6) . .
C56 N52 Na2 108.6(5) . .
C62 N52 Na2 108.8(4) . .
C68 N52 Na2 107.0(5) . .
N51 C51 C52 112.1(11) . .
N51 C51 H51A 109.2 . .
C52 C51 H51A 109.2 . .
N51 C51 H51B 109.2 . .
C52 C51 H51B 109.2 . .
H51A C51 H51B 107.9 . .
C51 C52 O51 116.3(9) . .
C51 C52 H52A 108.2 . .
O51 C52 H52A 108.2 . .
C51 C52 H52B 108.2 . .
O51 C52 H52B 108.2 . .
H52A C52 H52B 107.4 . .
O51 C53 C54 109.9(7) . .
O51 C53 H53A 109.7 . .
C54 C53 H53A 109.7 . .
O51 C53 H53B 109.7 . .
C54 C53 H53B 109.7 . .
H53A C53 H53B 108.2 . .
O52 C54 C53 106.9(7) . .
O52 C54 H54A 110.3 . .
C53 C54 H54A 110.3 . .
O52 C54 H54B 110.3 . .
C53 C54 H54B 110.3 . .
H54A C54 H54B 108.6 . .
C56 C55 O52 119.5(10) . .
C56 C55 H55A 107.5 . .
O52 C55 H55A 107.5 . .
C56 C55 H55B 107.5 . .
O52 C55 H55B 107.5 . .
H55A C55 H55B 107.0 . .
C55 C56 N52 122.3(9) . .
C55 C56 H56A 106.8 . .
N52 C56 H56A 106.8 . .
C55 C56 H56B 106.8 . .
N52 C56 H56B 106.8 . .
H56A C56 H56B 106.6 . .
N51 C57 C58 112.5(6) . .
N51 C57 H57A 109.1 . .
C58 C57 H57A 109.1 . .
N51 C57 H57B 109.1 . .
C58 C57 H57B 109.1 . .
H57A C57 H57B 107.8 . .
O53 C58 C57 113.4(6) . .
O53 C58 H58A 108.9 . .
C57 C58 H58A 108.9 . .
O53 C58 H58B 108.9 . .
C57 C58 H58B 108.9 . .
H58A C58 H58B 107.7 . .
O53 C59 C60 109.1(7) . .
O53 C59 H59A 109.9 . .
C60 C59 H59A 109.9 . .
O53 C59 H59B 109.9 . .
C60 C59 H59B 109.9 . .
H59A C59 H59B 108.3 . .
O54 C60 C59 109.8(7) . .
O54 C60 H60A 109.7 . .
C59 C60 H60A 109.7 . .
O54 C60 H60B 109.7 . .
C59 C60 H60B 109.7 . .
H60A C60 H60B 108.2 . .
O54 C61 C62 114.9(7) . .
O54 C61 H61A 108.5 . .
C62 C61 H61A 108.5 . .
O54 C61 H61B 108.5 . .
C62 C61 H61B 108.5 . .
H61A C61 H61B 107.5 . .
N52 C62 C61 111.7(7) . .
N52 C62 H62A 109.3 . .
C61 C62 H62A 109.3 . .
N52 C62 H62B 109.3 . .
C61 C62 H62B 109.3 . .
H62A C62 H62B 107.9 . .
C64 C63 N51 124.0(9) . .
C64 C63 H63A 106.3 . .
N51 C63 H63A 106.3 . .
C64 C63 H63B 106.3 . .
N51 C63 H63B 106.3 . .
H63A C63 H63B 106.4 . .
O55 C64 C63 104.7(11) . .
O55 C64 H64A 110.8 . .
C63 C64 H64A 110.8 . .
O55 C64 H64B 110.8 . .
C63 C64 H64B 110.8 . .
H64A C64 H64B 108.9 . .
C66 C65 O55 107.6(8) . .
C66 C65 H65A 110.2 . .
O55 C65 H65A 110.2 . .
C66 C65 H65B 110.2 . .
O55 C65 H65B 110.2 . .
H65A C65 H65B 108.5 . .
O56 C66 C65 108.3(9) . .
O56 C66 H66A 110.0 . .
C65 C66 H66A 110.0 . .
O56 C66 H66B 110.0 . .
C65 C66 H66B 110.0 . .
H66A C66 H66B 108.4 . .
O56 C67 C68 112.1(7) . .
O56 C67 H67A 109.2 . .
C68 C67 H67A 109.2 . .
O56 C67 H67B 109.2 . .
C68 C67 H67B 109.2 . .
H67A C67 H67B 107.9 . .
N52 C68 C67 113.7(7) . .
N52 C68 H68A 108.8 . .
C67 C68 H68A 108.8 . .
N52 C68 H68B 108.8 . .
C67 C68 H68B 108.8 . .
H68A C68 H68B 107.7 . .
C71 N71 C75 116.4(7) . .
N71 C71 C72 124.0(7) . .
N71 C71 H71 118.0 . .
C72 C71 H71 118.0 . .
C71 C72 C73 118.4(8) . .
C71 C72 H72 120.8 . .
C73 C72 H72 120.8 . .
C72 C73 C74 119.0(8) . .
C72 C73 H73 120.5 . .
C74 C73 H73 120.5 . .
C75 C74 C73 118.1(8) . .
C75 C74 H74 121.0 . .
C73 C74 H74 121.0 . .
N71 C75 C74 124.0(8) . .
N71 C75 H75 118.0 . .
C74 C75 H75 118.0 . .
C80 N72 C76 112.7(10) . .
N72 C76 C77 125.7(11) . .
N72 C76 H76 117.2 . .
C77 C76 H76 117.2 . .
C76 C77 C78 120.2(10) . .
C76 C77 H77 119.9 . .
C78 C77 H77 119.9 . .
C77 C78 C79 115.0(11) . .
C77 C78 H78 122.5 . .
C79 C78 H78 122.5 . .
C80 C79 C78 118.9(11) . .
C80 C79 H79 120.5 . .
C78 C79 H79 120.5 . .
C79 C80 N72 127.4(11) . .
C79 C80 H80 116.3 . .
N72 C80 H80 116.3 . .
C85 N73 C81 115.5(8) . .
N73 C81 C82 123.8(10) . .
N73 C81 H81 118.1 . .
C82 C81 H81 118.1 . .
C83 C82 C81 117.9(9) . .
C83 C82 H82 121.1 . .
C81 C82 H82 121.1 . .
C84 C83 C82 119.1(9) . .
C84 C83 H83 120.4 . .
C82 C83 H83 120.4 . .
C83 C84 C85 120.3(10) . .
C83 C84 H84 119.9 . .
C85 C84 H84 119.9 . .
N73 C85 C84 123.5(9) . .
N73 C85 H85 118.3 . .
C84 C85 H85 118.3 . .

loop_
_geom_bond_atom_site_label_1
_geom_bond_atom_site_label_2
_geom_bond_distance
_geom_bond_site_symmetry_2
Co1 N1 1.844(5) .
Co1 N2 1.855(6) .
Co1 O1 1.868(5) .
Co1 O2 1.926(5) .
Co1 Na1 3.281(3) .
Na1 O1 2.277(5) .
Na1 O2 2.281(6) .
Na1 N32 2.482(7) .
Na1 O4 2.498(6) .
Na1 N31 2.504(7) .
Na1 O3 2.696(6) .
O1 C1 1.322(8) .
O2 C20 1.343(8) .
O3 C2 1.403(9) .
O3 C21 1.445(9) .
O4 C19 1.392(9) .
O4 C22 1.430(9) .
N1 C7 1.350(9) .
N1 C8 1.406(9) .
N2 C13 1.377(8) .
N2 C14 1.462(9) .
N31 C31 1.330(10) .
N31 C35 1.341(10) .
N32 C40 1.304(11) .
N32 C36 1.321(11) .
C1 C2 1.418(10) .
C1 C6 1.434(10) .
C2 C3 1.385(10) .
C3 C4 1.396(11) .
C3 H3 0.9500 .
C4 C5 1.368(11) .
C4 H4 0.9500 .
C5 C6 1.431(10) .
C5 H5 0.9500 .
C6 C7 1.422(10) .
C7 H7 0.9500 .
C8 C9 1.405(9) .
C8 C13 1.429(10) .
C9 C10 1.387(10) .
C9 H9 0.9500 .
C10 C11 1.385(10) .
C10 H10 0.9500 .
C11 C12 1.394(10) .
C11 H11 0.9500 .
C12 C13 1.414(10) .
C12 H12 0.9500 .
C14 C15 1.530(9) .
C14 C14 1.598(13) 3_666
C14 H14 1.0000 .
C15 C20 1.390(10) .
C15 C16 1.399(10) .
C16 C17 1.389(10) .
C16 H16 0.9500 .
C17 C18 1.389(11) .
C17 H17 0.9500 .
C18 C19 1.371(11) .
C18 H18 0.9500 .
C19 C20 1.439(10) .
C21 H21A 0.9800 .
C21 H21B 0.9800 .
C21 H21C 0.9800 .
C22 H22A 0.9800 .
C22 H22B 0.9800 .
C22 H22C 0.9800 .
C31 C32 1.380(10) .
C31 H31 0.9500 .
C32 C33 1.386(11) .
C32 H32 0.9500 .
C33 C34 1.380(11) .
C33 H33 0.9500 .
C34 C35 1.385(11) .
C34 H34 0.9500 .
C35 H35 0.9500 .
C36 C37 1.370(14) .
C36 H36 0.9500 .
C37 C38 1.349(18) .
C37 H37 0.9500 .
C38 C39 1.360(18) .
C38 H38 0.9500 .
C39 C40 1.353(15) .
C39 H39 0.9500 .
C40 H40 0.9500 .
Na2 O53 2.461(6) .
Na2 O56 2.474(6) .
Na2 O55 2.479(7) .
Na2 O51 2.517(6) .
Na2 O54 2.554(6) .
Na2 O52 2.554(6) .
Na2 N51 2.726(8) .
Na2 N52 2.814(7) .
O51 C53 1.432(9) .
O51 C52 1.532(11) .
O52 C55 1.424(10) .
O52 C54 1.437(9) .
O53 C58 1.437(8) .
O53 C59 1.438(8) .
O54 C60 1.431(9) .
O54 C61 1.446(8) .
O55 C64 1.375(11) .
O55 C65 1.446(11) .
O56 C66 1.412(9) .
O56 C67 1.436(10) .
N51 C51 1.390(11) .
N51 C57 1.465(9) .
N51 C63 1.544(11) .
N52 C56 1.443(10) .
N52 C62 1.471(9) .
N52 C68 1.475(9) .
C51 C52 1.402(12) .
C51 H51A 0.9900 .
C51 H51B 0.9900 .
C52 H52A 0.9900 .
C52 H52B 0.9900 .
C53 C54 1.461(10) .
C53 H53A 0.9900 .
C53 H53B 0.9900 .
C54 H54A 0.9900 .
C54 H54B 0.9900 .
C55 C56 1.339(11) .
C55 H55A 0.9900 .
C55 H55B 0.9900 .
C56 H56A 0.9900 .
C56 H56B 0.9900 .
C57 C58 1.499(9) .
C57 H57A 0.9900 .
C57 H57B 0.9900 .
C58 H58A 0.9900 .
C58 H58B 0.9900 .
C59 C60 1.486(10) .
C59 H59A 0.9900 .
C59 H59B 0.9900 .
C60 H60A 0.9900 .
C60 H60B 0.9900 .
C61 C62 1.476(10) .
C61 H61A 0.9900 .
C61 H61B 0.9900 .
C62 H62A 0.9900 .
C62 H62B 0.9900 .
C63 C64 1.399(12) .
C63 H63A 0.9900 .
C63 H63B 0.9900 .
C64 H64A 0.9900 .
C64 H64B 0.9900 .
C65 C66 1.438(12) .
C65 H65A 0.9900 .
C65 H65B 0.9900 .
C66 H66A 0.9900 .
C66 H66B 0.9900 .
C67 C68 1.488(10) .
C67 H67A 0.9900 .
C67 H67B 0.9900 .
C68 H68A 0.9900 .
C68 H68B 0.9900 .
N71 C71 1.348(10) .
N71 C75 1.353(10) .
C71 C72 1.377(11) .
C71 H71 0.9500 .
C72 C73 1.388(11) .
C72 H72 0.9500 .
C73 C74 1.403(12) .
C73 H73 0.9500 .
C74 C75 1.374(12) .
C74 H74 0.9500 .
C75 H75 0.9500 .
N72 C80 1.327(14) .
N72 C76 1.339(13) .
C76 C77 1.350(14) .
C76 H76 0.9500 .
C77 C78 1.370(15) .
C77 H77 0.9500 .
C78 C79 1.422(16) .
C78 H78 0.9500 .
C79 C80 1.322(15) .
C79 H79 0.9500 .
C80 H80 0.9500 .
N73 C85 1.341(12) .
N73 C81 1.358(12) .
C81 C82 1.388(13) .
C81 H81 0.9500 .
C82 C83 1.372(13) .
C82 H82 0.9500 .
C83 C84 1.350(12) .
C83 H83 0.9500 .
C84 C85 1.363(12) .
C84 H84 0.9500 .
C85 H85 0.9500 .

loop_
_geom_torsion_atom_site_label_1
_geom_torsion_atom_site_label_2
_geom_torsion_atom_site_label_3
_geom_torsion_atom_site_label_4
_geom_torsion
_geom_torsion_site_symmetry_1
_geom_torsion_site_symmetry_4
N1 Co1 Na1 O1 -24.9(3) . .
N2 Co1 Na1 O1 176.6(3) . .
O2 Co1 Na1 O1 162.5(3) . .
N1 Co1 Na1 O2 172.5(3) . .
N2 Co1 Na1 O2 14.0(3) . .
O1 Co1 Na1 O2 -162.5(3) . .
N1 Co1 Na1 N32 -123.1(4) . .
N2 Co1 Na1 N32 78.4(4) . .
O1 Co1 Na1 N32 -98.2(4) . .
O2 Co1 Na1 N32 64.3(3) . .
N1 Co1 Na1 O4 148.9(3) . .
N2 Co1 Na1 O4 -9.6(3) . .
O1 Co1 Na1 O4 173.8(3) . .
O2 Co1 Na1 O4 -23.7(2) . .
N1 Co1 Na1 N31 54.2(3) . .
N2 Co1 Na1 N31 -104.3(3) . .
O1 Co1 Na1 N31 79.1(3) . .
O2 Co1 Na1 N31 -118.3(3) . .
N1 Co1 Na1 O3 -33.0(3) . .
N2 Co1 Na1 O3 168.5(3) . .
O1 Co1 Na1 O3 -8.1(2) . .
O2 Co1 Na1 O3 154.5(3) . .
N1 Co1 O1 C1 -1.7(5) . .
O2 Co1 O1 C1 -176.4(5) . .
Na1 Co1 O1 C1 -164.5(6) . .
N1 Co1 O1 Na1 162.9(2) . .
O2 Co1 O1 Na1 -11.8(2) . .
O2 Na1 O1 C1 175.6(5) . .
N32 Na1 O1 C1 -80.0(6) . .
O4 Na1 O1 C1 156.6(5) . .
N31 Na1 O1 C1 49.6(5) . .
O3 Na1 O1 C1 -24.2(5) . .
Co1 Na1 O1 C1 164.8(6) . .
O2 Na1 O1 Co1 10.74(19) . .
N32 Na1 O1 Co1 115.1(3) . .
O4 Na1 O1 Co1 -8.2(4) . .
N31 Na1 O1 Co1 -115.2(2) . .
O3 Na1 O1 Co1 171.0(3) . .
N2 Co1 O2 C20 -26.0(5) . .
O1 Co1 O2 C20 156.0(5) . .
Na1 Co1 O2 C20 144.3(6) . .
N2 Co1 O2 Na1 -170.3(2) . .
O1 Co1 O2 Na1 11.7(2) . .
O1 Na1 O2 C20 -153.3(5) . .
N32 Na1 O2 C20 80.2(5) . .
O4 Na1 O2 C20 11.3(5) . .
N31 Na1 O2 C20 -57.6(6) . .
O3 Na1 O2 C20 -175.3(4) . .
Co1 Na1 O2 C20 -142.9(6) . .
O1 Na1 O2 Co1 -10.32(18) . .
N32 Na1 O2 Co1 -136.9(2) . .
O4 Na1 O2 Co1 154.3(2) . .
N31 Na1 O2 Co1 85.4(3) . .
O3 Na1 O2 Co1 -32.4(3) . .
O1 Na1 O3 C2 21.5(4) . .
O2 Na1 O3 C2 44.5(5) . .
N32 Na1 O3 C2 162.9(4) . .
O4 Na1 O3 C2 -161.0(7) . .
N31 Na1 O3 C2 -92.2(4) . .
Co1 Na1 O3 C2 26.5(4) . .
O1 Na1 O3 C21 173.1(6) . .
O2 Na1 O3 C21 -163.9(6) . .
N32 Na1 O3 C21 -45.4(6) . .
O4 Na1 O3 C21 -9.4(11) . .
N31 Na1 O3 C21 59.5(6) . .
Co1 Na1 O3 C21 178.1(6) . .
O1 Na1 O4 C19 9.2(6) . .
O2 Na1 O4 C19 -9.9(4) . .
N32 Na1 O4 C19 -131.5(5) . .
N31 Na1 O4 C19 124.0(5) . .
O3 Na1 O4 C19 -167.8(7) . .
Co1 Na1 O4 C19 4.7(5) . .
O1 Na1 O4 C22 -174.7(5) . .
O2 Na1 O4 C22 166.2(6) . .
N32 Na1 O4 C22 44.6(6) . .
N31 Na1 O4 C22 -59.9(6) . .
O3 Na1 O4 C22 8.3(11) . .
Co1 Na1 O4 C22 -179.3(6) . .
N2 Co1 N1 C7 177.3(5) . .
O1 Co1 N1 C7 -4.6(5) . .
Na1 Co1 N1 C7 12.0(6) . .
N2 Co1 N1 C8 2.8(4) . .
O1 Co1 N1 C8 -179.1(4) . .
Na1 Co1 N1 C8 -162.5(3) . .
N1 Co1 N2 C13 -0.3(5) . .
O2 Co1 N2 C13 174.4(5) . .
Na1 Co1 N2 C13 164.9(4) . .
N1 Co1 N2 C14 171.8(5) . .
O2 Co1 N2 C14 -13.5(5) . .
Na1 Co1 N2 C14 -23.0(6) . .
O1 Na1 N31 C31 -25.2(6) . .
O2 Na1 N31 C31 -100.8(6) . .
N32 Na1 N31 C31 118.1(6) . .
O4 Na1 N31 C31 -159.5(6) . .
O3 Na1 N31 C31 33.8(5) . .
Co1 Na1 N31 C31 -60.0(6) . .
O1 Na1 N31 C35 150.0(6) . .
O2 Na1 N31 C35 74.4(7) . .
N32 Na1 N31 C35 -66.7(7) . .
O4 Na1 N31 C35 15.7(6) . .
O3 Na1 N31 C35 -151.0(6) . .
Co1 Na1 N31 C35 115.2(6) . .
O1 Na1 N32 C40 -63.2(8) . .
O2 Na1 N32 C40 18.3(7) . .
O4 Na1 N32 C40 77.7(7) . .
N31 Na1 N32 C40 165.9(7) . .
O3 Na1 N32 C40 -110.7(7) . .
Co1 Na1 N32 C40 -16.5(8) . .
O1 Na1 N32 C36 118.5(9) . .
O2 Na1 N32 C36 -160.1(8) . .
O4 Na1 N32 C36 -100.6(9) . .
N31 Na1 N32 C36 -12.5(9) . .
O3 Na1 N32 C36 71.0(9) . .
Co1 Na1 N32 C36 165.1(8) . .
Co1 O1 C1 C2 -174.6(5) . .
Na1 O1 C1 C2 24.0(8) . .
Co1 O1 C1 C6 6.3(9) . .
Na1 O1 C1 C6 -155.1(5) . .
C21 O3 C2 C3 5.7(10) . .
Na1 O3 C2 C3 160.4(6) . .
C21 O3 C2 C1 -173.8(6) . .
Na1 O3 C2 C1 -19.1(7) . .
O1 C1 C2 C3 -178.2(6) . .
C6 C1 C2 C3 0.9(10) . .
O1 C1 C2 O3 1.3(9) . .
C6 C1 C2 O3 -179.6(6) . .
O3 C2 C3 C4 -179.5(6) . .
C1 C2 C3 C4 -0.1(11) . .
C2 C3 C4 C5 -0.7(11) . .
C3 C4 C5 C6 0.6(11) . .
C4 C5 C6 C7 -176.7(7) . .
C4 C5 C6 C1 0.3(10) . .
O1 C1 C6 C7 -4.9(10) . .
C2 C1 C6 C7 176.0(6) . .
O1 C1 C6 C5 178.1(6) . .
C2 C1 C6 C5 -1.0(9) . .
C8 N1 C7 C6 -179.1(6) . .
Co1 N1 C7 C6 6.8(9) . .
C5 C6 C7 N1 175.0(6) . .
C1 C6 C7 N1 -1.9(11) . .
C7 N1 C8 C9 0.3(10) . .
Co1 N1 C8 C9 175.0(6) . .
C7 N1 C8 C13 -179.2(6) . .
Co1 N1 C8 C13 -4.6(7) . .
N1 C8 C9 C10 179.6(6) . .
C13 C8 C9 C10 -0.8(10) . .
C8 C9 C10 C11 -1.7(11) . .
C9 C10 C11 C12 2.0(11) . .
C10 C11 C12 C13 0.2(11) . .
C14 N2 C13 C12 7.3(11) . .
Co1 N2 C13 C12 179.8(6) . .
C14 N2 C13 C8 -174.6(6) . .
Co1 N2 C13 C8 -2.1(7) . .
C11 C12 C13 N2 175.4(7) . .
C11 C12 C13 C8 -2.6(10) . .
C9 C8 C13 N2 -175.3(6) . .
N1 C8 C13 N2 4.3(8) . .
C9 C8 C13 C12 3.0(10) . .
N1 C8 C13 C12 -177.4(6) . .
C13 N2 C14 C15 -143.1(6) . .
Co1 N2 C14 C15 45.2(7) . .
C13 N2 C14 C14 96.0(8) . 3_666
Co1 N2 C14 C14 -75.7(8) . 3_666
N2 C14 C15 C20 -43.5(8) . .
C14 C14 C15 C20 79.4(9) 3_666 .
N2 C14 C15 C16 143.5(6) . .
C14 C14 C15 C16 -93.6(8) 3_666 .
C20 C15 C16 C17 1.4(11) . .
C14 C15 C16 C17 174.4(6) . .
C15 C16 C17 C18 0.3(11) . .
C16 C17 C18 C19 -1.5(11) . .
C17 C18 C19 O4 -178.3(6) . .
C17 C18 C19 C20 1.0(11) . .
C22 O4 C19 C18 11.0(10) . .
Na1 O4 C19 C18 -172.4(6) . .
C22 O4 C19 C20 -168.3(6) . .
Na1 O4 C19 C20 8.3(7) . .
Co1 O2 C20 C15 33.2(9) . .
Na1 O2 C20 C15 169.4(5) . .
Co1 O2 C20 C19 -147.7(5) . .
Na1 O2 C20 C19 -11.5(8) . .
C16 C15 C20 O2 177.2(6) . .
C14 C15 C20 O2 4.3(10) . .
C16 C15 C20 C19 -1.9(10) . .
C14 C15 C20 C19 -174.8(6) . .
C18 C19 C20 O2 -178.4(6) . .
O4 C19 C20 O2 1.0(9) . .
C18 C19 C20 C15 0.8(10) . .
O4 C19 C20 C15 -179.9(6) . .
C35 N31 C31 C32 0.0(11) . .
Na1 N31 C31 C32 175.8(6) . .
N31 C31 C32 C33 1.0(12) . .
C31 C32 C33 C34 -1.4(11) . .
C32 C33 C34 C35 0.8(11) . .
C31 N31 C35 C34 -0.6(11) . .
Na1 N31 C35 C34 -175.8(5) . .
C33 C34 C35 N31 0.2(12) . .
C40 N32 C36 C37 2.0(17) . .
Na1 N32 C36 C37 -179.6(9) . .
N32 C36 C37 C38 -2(2) . .
C36 C37 C38 C39 1(2) . .
C37 C38 C39 C40 1(2) . .
C36 N32 C40 C39 -0.3(17) . .
Na1 N32 C40 C39 -178.9(11) . .
C38 C39 C40 N32 -1(2) . .
O53 Na2 O51 C53 76.0(7) . .
O56 Na2 O51 C53 -102.8(7) . .
O55 Na2 O51 C53 -168.6(7) . .
O54 Na2 O51 C53 80.0(13) . .
O52 Na2 O51 C53 -5.5(7) . .
N51 Na2 O51 C53 135.6(8) . .
N52 Na2 O51 C53 -40.1(8) . .
O53 Na2 O51 C52 -55.3(7) . .
O56 Na2 O51 C52 126.0(7) . .
O55 Na2 O51 C52 60.1(8) . .
O54 Na2 O51 C52 -51.2(14) . .
O52 Na2 O51 C52 -136.7(8) . .
N51 Na2 O51 C52 4.3(7) . .
N52 Na2 O51 C52 -171.4(7) . .
O53 Na2 O52 C55 93.4(9) . .
O56 Na2 O52 C55 -76.7(9) . .
O55 Na2 O52 C55 -109.3(10) . .
O51 Na2 O52 C55 -163.8(10) . .
O54 Na2 O52 C55 29.8(9) . .
N51 Na2 O52 C55 155.4(9) . .
N52 Na2 O52 C55 -16.5(9) . .
O53 Na2 O52 C54 -129.2(5) . .
O56 Na2 O52 C54 60.8(5) . .
O55 Na2 O52 C54 28.1(9) . .
O51 Na2 O52 C54 -26.3(5) . .
O54 Na2 O52 C54 167.3(5) . .
N51 Na2 O52 C54 -67.2(6) . .
N52 Na2 O52 C54 121.0(5) . .
O56 Na2 O53 C58 -159.1(12) . .
O55 Na2 O53 C58 -80.1(5) . .
O51 Na2 O53 C58 27.8(5) . .
O54 Na2 O53 C58 -151.3(5) . .
O52 Na2 O53 C58 91.6(5) . .
N51 Na2 O53 C58 -31.0(5) . .
N52 Na2 O53 C58 154.2(4) . .
O56 Na2 O53 C59 -29.1(15) . .
O55 Na2 O53 C59 49.8(5) . .
O51 Na2 O53 C59 157.7(5) . .
O54 Na2 O53 C59 -21.3(5) . .
O52 Na2 O53 C59 -138.5(5) . .
N51 Na2 O53 C59 98.9(5) . .
N52 Na2 O53 C59 -75.9(5) . .
O53 Na2 O54 C60 -10.1(5) . .
O56 Na2 O54 C60 168.5(5) . .
O55 Na2 O54 C60 -127.7(6) . .
O51 Na2 O54 C60 -14.4(13) . .
O52 Na2 O54 C60 65.5(6) . .
N51 Na2 O54 C60 -66.2(6) . .
N52 Na2 O54 C60 111.3(6) . .
O53 Na2 O54 C61 -139.5(5) . .
O56 Na2 O54 C61 39.0(5) . .
O55 Na2 O54 C61 102.8(5) . .
O51 Na2 O54 C61 -143.8(10) . .
O52 Na2 O54 C61 -64.0(5) . .
N51 Na2 O54 C61 164.3(5) . .
N52 Na2 O54 C61 -18.2(5) . .
O53 Na2 O55 C64 55.2(11) . .
O56 Na2 O55 C64 -136.1(11) . .
O51 Na2 O55 C64 -51.3(11) . .
O54 Na2 O55 C64 117.0(10) . .
O52 Na2 O55 C64 -100.3(12) . .
N51 Na2 O55 C64 5.1(10) . .
N52 Na2 O55 C64 176.4(10) . .
O53 Na2 O55 C65 -172.9(6) . .
O56 Na2 O55 C65 -4.1(6) . .
O51 Na2 O55 C65 80.7(7) . .
O54 Na2 O55 C65 -111.1(7) . .
O52 Na2 O55 C65 31.7(10) . .
N51 Na2 O55 C65 137.1(7) . .
N52 Na2 O55 C65 -51.7(7) . .
O53 Na2 O56 C66 55.2(15) . .
O55 Na2 O56 C66 -28.1(7) . .
O51 Na2 O56 C66 -131.5(7) . .
O54 Na2 O56 C66 47.9(7) . .
O52 Na2 O56 C66 163.7(7) . .
N51 Na2 O56 C66 -68.7(7) . .
N52 Na2 O56 C66 104.8(7) . .
O53 Na2 O56 C67 -72.8(14) . .
O55 Na2 O56 C67 -156.1(6) . .
O51 Na2 O56 C67 100.5(5) . .
O54 Na2 O56 C67 -80.1(5) . .
O52 Na2 O56 C67 35.7(5) . .
N51 Na2 O56 C67 163.3(5) . .
N52 Na2 O56 C67 -23.2(5) . .
O53 Na2 N51 C51 134.4(9) . .
O56 Na2 N51 C51 -55.0(9) . .
O55 Na2 N51 C51 -96.0(9) . .
O51 Na2 N51 C51 21.3(9) . .
O54 Na2 N51 C51 -169.4(8) . .
O52 Na2 N51 C51 61.6(9) . .
O53 Na2 N51 C57 5.0(6) . .
O56 Na2 N51 C57 175.5(6) . .
O55 Na2 N51 C57 134.5(7) . .
O51 Na2 N51 C57 -108.1(7) . .
O54 Na2 N51 C57 61.1(7) . .
O52 Na2 N51 C57 -67.8(7) . .
O53 Na2 N51 C63 -113.8(6) . .
O56 Na2 N51 C63 56.8(6) . .
O55 Na2 N51 C63 15.8(6) . .
O51 Na2 N51 C63 133.1(6) . .
O54 Na2 N51 C63 -57.6(6) . .
O52 Na2 N51 C63 173.4(6) . .
O53 Na2 N52 C56 -76.0(7) . .
O56 Na2 N52 C56 112.3(8) . .
O55 Na2 N52 C56 159.8(7) . .
O51 Na2 N52 C56 36.9(8) . .
O54 Na2 N52 C56 -131.3(8) . .
O52 Na2 N52 C56 2.2(7) . .
O53 Na2 N52 C62 45.4(5) . .
O56 Na2 N52 C62 -126.3(5) . .
O55 Na2 N52 C62 -78.8(5) . .
O51 Na2 N52 C62 158.3(5) . .
O54 Na2 N52 C62 -9.9(5) . .
O52 Na2 N52 C62 123.6(5) . .
O53 Na2 N52 C68 166.1(5) . .
O56 Na2 N52 C68 -5.6(5) . .
O55 Na2 N52 C68 41.9(6) . .
O51 Na2 N52 C68 -81.0(6) . .
O54 Na2 N52 C68 110.8(5) . .
O52 Na2 N52 C68 -115.7(5) . .
C57 N51 C51 C52 80.0(13) . .
C63 N51 C51 C52 -155.1(12) . .
Na2 N51 C51 C52 -46.1(14) . .
N51 C51 C52 O51 53.9(18) . .
C53 O51 C52 C51 -165.4(12) . .
Na2 O51 C52 C51 -31.4(15) . .
C52 O51 C53 C54 168.5(9) . .
Na2 O51 C53 C54 36.0(10) . .
C55 O52 C54 C53 -167.5(8) . .
Na2 O52 C54 C53 54.7(7) . .
O51 C53 C54 O52 -59.5(10) . .
C54 O52 C55 C56 -103.0(15) . .
Na2 O52 C55 C56 32.6(18) . .
O52 C55 C56 N52 -32(2) . .
C62 N52 C56 C55 -106.1(15) . .
C68 N52 C56 C55 130.2(14) . .
Na2 N52 C56 C55 13.8(17) . .
C51 N51 C57 C58 -105.5(10) . .
C63 N51 C57 C58 132.9(9) . .
Na2 N51 C57 C58 20.6(9) . .
C59 O53 C58 C57 -72.1(9) . .
Na2 O53 C58 C57 57.6(7) . .
N51 C57 C58 O53 -52.5(10) . .
C58 O53 C59 C60 178.6(7) . .
Na2 O53 C59 C60 50.1(8) . .
C61 O54 C60 C59 169.5(7) . .
Na2 O54 C60 C59 39.0(9) . .
O53 C59 C60 O54 -59.2(10) . .
C60 O54 C61 C62 -81.9(9) . .
Na2 O54 C61 C62 48.0(8) . .
C56 N52 C62 C61 156.1(8) . .
C68 N52 C62 C61 -81.4(9) . .
Na2 N52 C62 C61 36.4(7) . .
O54 C61 C62 N52 -58.5(9) . .
C51 N51 C63 C64 71.9(15) . .
C57 N51 C63 C64 -160.6(12) . .
Na2 N51 C63 C64 -43.2(14) . .
C65 O55 C64 C63 -162.7(11) . .
Na2 O55 C64 C63 -26.4(16) . .
N51 C63 C64 O55 47.9(17) . .
C64 O55 C65 C66 178.0(10) . .
Na2 O55 C65 C66 34.9(11) . .
C67 O56 C66 C65 -170.7(8) . .
Na2 O56 C66 C65 59.0(9) . .
O55 C65 C66 O56 -62.3(11) . .
C66 O56 C67 C68 -75.4(10) . .
Na2 O56 C67 C68 51.4(9) . .
C56 N52 C68 C67 -84.7(10) . .
C62 N52 C68 C67 151.6(8) . .
Na2 N52 C68 C67 32.7(9) . .
O56 C67 C68 N52 -57.0(12) . .
C75 N71 C71 C72 -1.6(11) . .
N71 C71 C72 C73 1.6(12) . .
C71 C72 C73 C74 -0.2(11) . .
C72 C73 C74 C75 -1.1(11) . .
C71 N71 C75 C74 0.2(12) . .
C73 C74 C75 N71 1.2(12) . .
C80 N72 C76 C77 -1.0(15) . .
N72 C76 C77 C78 0.2(17) . .
C76 C77 C78 C79 1.0(16) . .
C77 C78 C79 C80 -1.5(17) . .
C78 C79 C80 N72 0.8(18) . .
C76 N72 C80 C79 0.4(16) . .
C85 N73 C81 C82 -0.4(14) . .
N73 C81 C82 C83 1.0(14) . .
C81 C82 C83 C84 -1.9(13) . .
C82 C83 C84 C85 2.3(13) . .
C81 N73 C85 C84 0.7(13) . .
C83 C84 C85 N73 -1.7(14) . .

loop_
_publcif_info_datablock.id
_publcif_info_datablock.publ_exptl
_publcif_info_datablock.publ_geom
_publcif_info_datablock.structure
{07ec7326-42dc-4a34-af08-1a30c43ffdae} y y y

loop_
_publcif_info_exptl_table_extra_item
sin_theta_over_lambda_max

loop_
_publcif_info_tables.block_id
_publcif_info_tables.reference_item
{07ec7326-42dc-4a34-af08-1a30c43ffdae} '_publcif_info_datablock.publ_exptl'
